data_1560933
loop_
_publ_author_name
'Cramer, Alisha J.'
'Cole, Jacqueline M.'

_publ_section_title
;
 Host-guest prospects of neodymium and gadolinium ultraphosphate
 frameworks for nuclear waste storage: Multi-temperature topological
 analysis of nanoporous cages in RP5O14
;
_journal_name_full 'Journal of Solid State Chemistry'
_journal_page_first 250
_journal_page_last 257
_journal_paper_doi 10.1016/j.jssc.2018.07.020
_journal_volume 266
_journal_year 2018
_chemical_formula_sum 'Nd O14 P5'
_chemical_formula_weight 523.09
_space_group_IT_number 14
_space_group_name_Hall '-P 2ybc'
_space_group_name_H-M_alt 'P 1 21/c 1'
_symmetry_cell_setting monoclinic
_symmetry_space_group_name_H-M 'P 1 21/c 1'
_atom_sites_solution_hydrogens none
_atom_sites_solution_primary direct
_atom_sites_solution_secondary difmap
_audit_creation_method SHELXL-97
_cell_angle_alpha 90.00
_cell_angle_beta 90.677(5)
_cell_angle_gamma 90.00
_cell_formula_units_Z 4
_cell_length_a 8.750(3)
_cell_length_b 8.981(3)
_cell_length_c 13.016(5)
_cell_measurement_reflns_used 512
_cell_measurement_temperature 130(2)
_cell_measurement_theta_max 28.28
_cell_measurement_theta_min 2.0
_cell_volume 1022.8(6)
_computing_cell_refinement
;
Rigaku CrystalClear-SM Expert 2.0
;
_computing_data_collection
;
Rigaku CrystalClear-SM Expert 2.0
;
_computing_data_reduction
;
Rigaku CrystalClear-SM Expert 2.0
;
_computing_molecular_graphics
;
SHELXTL-PLUS (Sheldrick, 1995)
;
_computing_publication_material 'SHELXL-97 (Sheldrick, 1997)'
_computing_structure_refinement 'SHELXL-97 (Sheldrick, 1997)'
_computing_structure_solution 'SHELXS-97 (Sheldrick, 1990)'
_diffrn_ambient_temperature 130(2)
_diffrn_measured_fraction_theta_full 0.928
_diffrn_measured_fraction_theta_max 0.928
_diffrn_measurement_device_type 'Rigaku Saturn 724+ CCD'
_diffrn_measurement_method '\w scans'
_diffrn_radiation_monochromator graphite
_diffrn_radiation_source 'fine-focus sealed tube'
_diffrn_radiation_type MoK\a
_diffrn_radiation_wavelength 0.71073
_diffrn_reflns_av_R_equivalents 0.0873
_diffrn_reflns_av_sigmaI/netI 0.0674
_diffrn_reflns_limit_h_max 8
_diffrn_reflns_limit_h_min -11
_diffrn_reflns_limit_k_max 11
_diffrn_reflns_limit_k_min -10
_diffrn_reflns_limit_l_max 14
_diffrn_reflns_limit_l_min -17
_diffrn_reflns_number 3898
_diffrn_reflns_theta_full 28.26
_diffrn_reflns_theta_max 28.26
_diffrn_reflns_theta_min 1.56
_diffrn_standards_decay_% 0
_diffrn_standards_interval_count 0
_diffrn_standards_interval_time 0
_diffrn_standards_number 0
_exptl_absorpt_coefficient_mu 5.947
_exptl_absorpt_correction_T_max 0.743
_exptl_absorpt_correction_T_min 0.317
_exptl_absorpt_correction_type empirical
_exptl_absorpt_process_details
;
T. Higashi, ABSCOR, empirical absorption correction
;
_exptl_crystal_colour purple
_exptl_crystal_density_diffrn 3.397
_exptl_crystal_density_method 'not measured'
_exptl_crystal_description plate
_exptl_crystal_F_000 988
_exptl_crystal_size_max 0.2
_exptl_crystal_size_mid 0.2
_exptl_crystal_size_min 0.05
_refine_diff_density_max 2.809
_refine_diff_density_min -2.331
_refine_diff_density_rms 0.350
_refine_ls_extinction_coef 0.0021(7)
_refine_ls_extinction_expression Fc^*^=kFc[1+0.001xFc^2^\l^3^/sin(2\q)]^-1/4^
_refine_ls_extinction_method SHELXL
_refine_ls_goodness_of_fit_ref 1.076
_refine_ls_hydrogen_treatment none
_refine_ls_matrix_type full
_refine_ls_number_parameters 183
_refine_ls_number_reflns 2348
_refine_ls_number_restraints 0
_refine_ls_restrained_S_all 1.076
_refine_ls_R_factor_all 0.0480
_refine_ls_R_factor_gt 0.0476
_refine_ls_shift/su_max 0.001
_refine_ls_shift/su_mean 0.000
_refine_ls_structure_factor_coef Fsqd
_refine_ls_weighting_details 'calc w=1/[\s^2^(Fo^2^)+(0.0834P)^2^+5.8259P] where P=(Fo^2^+2Fc^2^)/3'
_refine_ls_weighting_scheme calc
_refine_ls_wR_factor_gt 0.1298
_refine_ls_wR_factor_ref 0.1305
_reflns_number_gt 2311
_reflns_number_total 2348
_reflns_threshold_expression >2sigma(I)
_cod_data_source_file nd_013_130_a1.cif
_cod_data_source_block nd_013_130_a1
_cod_original_sg_symbol_H-M P2(1)/c
_cod_database_code 1560933

loop_
_symmetry_equiv_pos_as_xyz
'x, y, z'
'-x, y+1/2, -z+1/2'
'-x, -y, -z'
'x, -y-1/2, z-1/2'

loop_
_atom_site_label
_atom_site_type_symbol
_atom_site_fract_x
_atom_site_fract_y
_atom_site_fract_z
_atom_site_U_iso_or_equiv
_atom_site_adp_type
_atom_site_occupancy
_atom_site_symmetry_multiplicity
_atom_site_calc_flag
_atom_site_refinement_flags
_atom_site_disorder_assembly
_atom_site_disorder_group
Nd1 Nd 0.72259(3) 0.19076(3) 0.50159(2) 0.00578(17) Uani 1 1 d . . .
P3 P 0.75277(17) -0.45205(16) 0.66497(11) 0.0060(3) Uani 1 1 d . . .
P4 P 0.77638(18) -0.44749(16) 0.33657(11) 0.0059(3) Uani 1 1 d . . .
P5 P 0.68673(18) -0.24625(16) 0.49976(11) 0.0062(3) Uani 1 1 d . . .
P6 P 1.00820(17) -0.49698(16) 0.17446(11) 0.0060(3) Uani 1 1 d . . .
P7 P 0.48999(18) -0.50752(17) 0.79489(11) 0.0066(3) Uani 1 1 d . . .
O2 O 0.7969(6) -0.3155(4) 0.4130(4) 0.0098(9) Uani 1 1 d . . .
O3 O 0.7097(5) -0.0829(6) 0.4983(3) 0.0113(9) Uani 1 1 d . . .
O4 O 0.7766(6) -0.3072(4) 0.6012(4) 0.0079(9) Uani 1 1 d . . .
O5 O 0.7689(5) 0.4055(5) 0.3839(3) 0.0112(8) Uani 1 1 d . . .
O6 O 0.7821(5) 0.4091(5) 0.6095(3) 0.0101(8) Uani 1 1 d . . .
O7 O 0.4670(5) 0.3148(4) 0.5071(3) 0.0092(8) Uani 1 1 d . . .
O8 O 0.9136(5) -0.4181(5) 0.2649(3) 0.0089(8) Uani 1 1 d . . .
O10 O 0.5884(5) -0.4320(5) 0.7052(3) 0.0090(8) Uani 1 1 d . . .
O11 O 0.5839(5) 0.1198(5) 0.3491(3) 0.0114(8) Uani 1 1 d . . .
O14 O 0.9166(5) 0.1160(5) 0.6253(3) 0.0095(8) Uani 1 1 d . . .
O15 O 0.5874(5) 0.1147(5) 0.6520(3) 0.0112(8) Uani 1 1 d . . .
O17 O 0.8611(5) -0.4201(5) 0.7587(3) 0.0079(8) Uani 1 1 d . . .
O19 O 0.9228(5) 0.1230(5) 0.3866(3) 0.0101(8) Uani 1 1 d . . .
O22 O 0.6322(5) -0.4003(5) 0.2729(3) 0.0086(8) Uani 1 1 d . . .

loop_
_atom_site_aniso_label
_atom_site_aniso_U_11
_atom_site_aniso_U_22
_atom_site_aniso_U_33
_atom_site_aniso_U_23
_atom_site_aniso_U_13
_atom_site_aniso_U_12
Nd1 0.0088(2) 0.0035(2) 0.0050(2) -0.00016(8) 0.00040(14) -0.00005(9)
P3 0.0088(7) 0.0057(6) 0.0035(7) -0.0007(5) 0.0000(5) 0.0004(5)
P4 0.0080(6) 0.0049(6) 0.0048(7) 0.0001(5) 0.0006(5) 0.0003(5)
P5 0.0097(6) 0.0040(7) 0.0051(6) 0.0006(4) 0.0004(5) 0.0003(5)
P6 0.0081(6) 0.0050(6) 0.0048(6) 0.0012(5) 0.0008(5) -0.0002(5)
P7 0.0095(6) 0.0058(6) 0.0045(6) 0.0001(5) 0.0002(5) 0.0005(5)
O2 0.014(2) 0.007(2) 0.008(2) -0.0017(14) 0.0021(18) -0.0050(15)
O3 0.016(2) 0.007(2) 0.011(2) 0.0013(14) -0.0016(18) -0.0021(15)
O4 0.014(2) 0.006(2) 0.004(2) -0.0005(12) -0.0008(17) -0.0001(14)
O5 0.014(2) 0.0081(19) 0.012(2) 0.0032(16) 0.0017(16) 0.0007(17)
O6 0.014(2) 0.0050(19) 0.011(2) -0.0034(15) -0.0009(16) 0.0016(15)
O7 0.012(2) 0.010(2) 0.005(2) -0.0021(13) 0.0017(17) -0.0006(14)
O8 0.015(2) 0.0068(19) 0.0048(18) -0.0009(14) 0.0036(15) -0.0014(16)
O10 0.0076(19) 0.0119(19) 0.008(2) 0.0022(15) 0.0026(15) 0.0029(16)
O11 0.014(2) 0.011(2) 0.0094(19) -0.0008(15) -0.0007(16) -0.0008(17)
O14 0.012(2) 0.0095(19) 0.0073(18) 0.0017(15) -0.0018(15) 0.0031(16)
O15 0.015(2) 0.011(2) 0.0079(19) 0.0052(15) 0.0014(16) -0.0011(17)
O17 0.010(2) 0.0064(19) 0.0069(19) -0.0015(14) -0.0017(15) -0.0004(15)
O19 0.0111(19) 0.010(2) 0.010(2) -0.0005(15) 0.0021(15) -0.0019(16)
O22 0.011(2) 0.0053(18) 0.0096(19) 0.0004(15) -0.0017(15) -0.0006(15)

loop_
_atom_type_symbol
_atom_type_description
_atom_type_scat_dispersion_real
_atom_type_scat_dispersion_imag
_atom_type_scat_source
O O 0.0106 0.0060 'International Tables Vol C Tables 4.2.6.8 and 6.1.1.4'
P P 0.1023 0.0942 'International Tables Vol C Tables 4.2.6.8 and 6.1.1.4'
Nd Nd -0.1943 3.0179 'International Tables Vol C Tables 4.2.6.8 and 6.1.1.4'

loop_
_geom_angle_atom_site_label_1
_geom_angle_atom_site_label_2
_geom_angle_atom_site_label_3
_geom_angle
_geom_angle_site_symmetry_1
_geom_angle_site_symmetry_3
O19 Nd1 O15 143.97(15) . .
O19 Nd1 O11 77.41(15) . .
O15 Nd1 O11 110.49(15) . .
O19 Nd1 O14 80.39(15) . .
O15 Nd1 O14 74.14(15) . .
O11 Nd1 O14 145.09(16) . .
O19 Nd1 O3 76.64(14) . .
O15 Nd1 O3 72.96(15) . .
O11 Nd1 O3 72.40(14) . .
O14 Nd1 O3 76.48(14) . .
O19 Nd1 O6 114.04(15) . .
O15 Nd1 O6 82.18(15) . .
O11 Nd1 O6 141.63(15) . .
O14 Nd1 O6 72.53(15) . .
O3 Nd1 O6 144.50(14) . .
O19 Nd1 O5 71.82(15) . .
O15 Nd1 O5 143.64(15) . .
O11 Nd1 O5 77.41(15) . .
O14 Nd1 O5 120.29(15) . .
O3 Nd1 O5 140.15(14) . .
O6 Nd1 O5 72.59(16) . .
O19 Nd1 O7 142.36(15) . .
O15 Nd1 O7 69.73(15) . .
O11 Nd1 O7 72.46(15) . .
O14 Nd1 O7 136.45(15) . .
O3 Nd1 O7 113.87(14) . .
O6 Nd1 O7 79.16(15) . .
O5 Nd1 O7 79.95(15) . .
O6 P3 O10 115.8(3) 1_545 .
O6 P3 O4 115.0(3) 1_545 .
O10 P3 O4 102.4(3) . .
O6 P3 O17 115.6(3) 1_545 .
O10 P3 O17 105.8(2) . .
O4 P3 O17 100.3(2) . .
O5 P4 O8 116.5(3) 1_545 .
O5 P4 O2 115.2(3) 1_545 .
O8 P4 O2 99.8(3) . .
O5 P4 O22 115.5(3) 1_545 .
O8 P4 O22 105.1(2) . .
O2 P4 O22 102.7(3) . .
O7 P5 O3 122.3(3) 3_656 .
O7 P5 O2 110.2(3) 3_656 .
O3 P5 O2 106.8(2) . .
O7 P5 O4 109.9(3) 3_656 .
O3 P5 O4 106.3(2) . .
O2 P5 O4 98.7(3) . .
O19 P6 O14 121.3(3) 2_745 4
O19 P6 O8 106.9(2) 2_745 .
O14 P6 O8 110.7(2) 4 .
O19 P6 O17 109.7(2) 2_745 3_746
O14 P6 O17 106.1(2) 4 3_746
O8 P6 O17 100.2(2) . 3_746
O15 P7 O11 122.9(3) 2_646 4_556
O15 P7 O22 109.6(3) 2_646 3_646
O11 P7 O22 105.9(3) 4_556 3_646
O15 P7 O10 106.3(3) 2_646 .
O11 P7 O10 109.6(2) 4_556 .
O22 P7 O10 100.2(2) 3_646 .
P4 O2 P5 132.3(3) . .
P5 O3 Nd1 174.5(3) . .
P3 O4 P5 130.4(3) . .
P4 O5 Nd1 164.9(3) 1_565 .
P3 O6 Nd1 157.1(3) 1_565 .
P5 O7 Nd1 128.7(2) 3_656 .
P4 O8 P6 140.6(3) . .
P3 O10 P7 134.8(3) . .
P7 O11 Nd1 148.3(3) 4 .
P6 O14 Nd1 149.5(3) 4_556 .
P7 O15 Nd1 146.3(3) 2_656 .
P3 O17 P6 139.2(3) . 3_746
P6 O19 Nd1 146.2(3) 2_755 .
P4 O22 P7 132.9(3) . 3_646

loop_
_geom_bond_atom_site_label_1
_geom_bond_atom_site_label_2
_geom_bond_distance
_geom_bond_site_symmetry_2
Nd1 O19 2.396(4) .
Nd1 O15 2.399(4) .
Nd1 O11 2.400(5) .
Nd1 O14 2.421(4) .
Nd1 O3 2.461(5) .
Nd1 O6 2.465(4) .
Nd1 O5 2.499(4) .
Nd1 O7 2.501(5) .
P3 O6 1.464(4) 1_545
P3 O10 1.547(4) .
P3 O4 1.558(4) .
P3 O17 1.563(4) .
P4 O5 1.459(5) 1_545
P4 O8 1.552(5) .
P4 O2 1.556(5) .
P4 O22 1.560(4) .
P5 O7 1.481(5) 3_656
P5 O3 1.481(5) .
P5 O2 1.618(5) .
P5 O4 1.624(5) .
P6 O19 1.472(4) 2_745
P6 O14 1.477(4) 4
P6 O8 1.611(4) .
P6 O17 1.611(4) 3_746
P7 O15 1.467(4) 2_646
P7 O11 1.475(5) 4_556
P7 O22 1.608(4) 3_646
P7 O10 1.608(4) .
O5 P4 1.459(5) 1_565
O6 P3 1.464(4) 1_565
O7 P5 1.481(5) 3_656
O11 P7 1.475(5) 4
O14 P6 1.477(4) 4_556
O15 P7 1.467(4) 2_656
O17 P6 1.611(4) 3_746
O19 P6 1.472(4) 2_755
O22 P7 1.608(4) 3_646

_cod_database_fobs_code 1560933
